data_1555431
loop_
_publ_author_name
'Gao, Hang'
'Luo, Zhenli'
'Ge, Pingjin'
'He, Junqian'
'Zhou, Feng'
'Zheng, Peipei'
'Jiang, Jun'

_publ_section_title
;
 Direct Catalytic Asymmetric Synthesis of \b-Hydroxy Acids from Malonic
 Acid.
;
_journal_issue 24
_journal_name_full 'Organic letters'
_journal_page_first 5962
_journal_page_last 5965
_journal_paper_doi 10.1021/acs.orglett.5b02891
_journal_volume 17
_journal_year 2015
_chemical_absolute_configuration known
_chemical_formula_moiety 'C20 H15 Cl N2 O5'
_chemical_formula_sum 'C20 H15 Cl N2 O5'
_chemical_formula_weight 398.79
_space_group_IT_number 4
_space_group_name_Hall 'P 2yb'
_space_group_name_H-M_alt 'P 1 21 1'
_symmetry_cell_setting monoclinic
_symmetry_space_group_name_Hall 'P 2yb'
_symmetry_space_group_name_H-M 'P 1 21 1'
_atom_sites_solution_hydrogens geom
_atom_sites_solution_primary direct
_atom_sites_solution_secondary difmap
_audit_creation_method SHELXL-97
_cell_angle_alpha 90.00
_cell_angle_beta 104.835(4)
_cell_angle_gamma 90.00
_cell_formula_units_Z 4
_cell_length_a 12.275(3)
_cell_length_b 11.187(2)
_cell_length_c 13.371(3)
_cell_measurement_reflns_used 9884
_cell_measurement_temperature 100(2)
_cell_measurement_theta_max 28.47
_cell_measurement_theta_min 2.41
_cell_volume 1774.9(7)
_computing_cell_refinement 'SAINT (Bruker, 2002)'
_computing_data_collection 'SMART (Bruker, 2002)'
_computing_data_reduction SAINT
_computing_molecular_graphics 'XP (Bruker, 2002)'
_computing_publication_material 'SHELXL-97 (Bruker, 2002)'
_computing_structure_refinement 'SHELXL-97 (Sheldrick, 1997)'
_computing_structure_solution 'SHELXS-97 (Sheldrick, 1997)'
_diffrn_ambient_temperature 100(2)
_diffrn_measured_fraction_theta_full 0.996
_diffrn_measured_fraction_theta_max 0.996
_diffrn_measurement_device_type 'Bruker APEX II area-detector diffractometer'
_diffrn_measurement_method '\f and \w scans'
_diffrn_radiation_monochromator graphite
_diffrn_radiation_source 'fine-focus sealed tube'
_diffrn_radiation_type MoK\a
_diffrn_radiation_wavelength 0.71073
_diffrn_reflns_av_R_equivalents 0.0225
_diffrn_reflns_av_sigmaI/netI 0.0290
_diffrn_reflns_limit_h_max 15
_diffrn_reflns_limit_h_min -15
_diffrn_reflns_limit_k_max 13
_diffrn_reflns_limit_k_min -13
_diffrn_reflns_limit_l_max 16
_diffrn_reflns_limit_l_min -16
_diffrn_reflns_number 14260
_diffrn_reflns_theta_full 26.00
_diffrn_reflns_theta_max 26.00
_diffrn_reflns_theta_min 1.58
_exptl_absorpt_coefficient_mu 0.252
_exptl_absorpt_correction_T_max 0.9489
_exptl_absorpt_correction_T_min 0.9147
_exptl_absorpt_correction_type multi-scan
_exptl_absorpt_process_details 'SADABS (Bruker, 2002)'
_exptl_crystal_colour Colorless
_exptl_crystal_density_diffrn 1.492
_exptl_crystal_density_method 'not measured'
_exptl_crystal_description Rod
_exptl_crystal_F_000 824
_exptl_crystal_size_max 0.36
_exptl_crystal_size_mid 0.25
_exptl_crystal_size_min 0.21
_refine_diff_density_max 0.287
_refine_diff_density_min -0.305
_refine_diff_density_rms 0.077
_refine_ls_abs_structure_details 'Flack H D (1983), Acta Cryst. A39, 876-881'
_refine_ls_abs_structure_Flack 0.03(4)
_refine_ls_extinction_method none
_refine_ls_goodness_of_fit_ref 1.015
_refine_ls_hydrogen_treatment constr
_refine_ls_matrix_type full
_refine_ls_number_parameters 507
_refine_ls_number_reflns 6320
_refine_ls_number_restraints 1
_refine_ls_restrained_S_all 1.015
_refine_ls_R_factor_all 0.0273
_refine_ls_R_factor_gt 0.0259
_refine_ls_shift/su_max 0.001
_refine_ls_shift/su_mean 0.000
_refine_ls_structure_factor_coef Fsqd
_refine_ls_weighting_details 'calc w=1/[\s^2^(Fo^2^)+(0.0587P)^2^+0.5403P] where P=(Fo^2^+2Fc^2^)/3'
_refine_ls_weighting_scheme calc
_refine_ls_wR_factor_gt 0.0739
_refine_ls_wR_factor_ref 0.0870
_reflns_number_gt 6190
_reflns_number_total 6320
_reflns_threshold_expression I>2\s(I)
_cod_data_source_file ol5b02891_si_002.cif
_cod_data_source_block mo_20150125a_0m
_cod_depositor_comments
;
The following automatic conversions were performed:

data item '_exptl_absorpt_correction_type' value 'Multi-scan' was
changed to 'multi-scan' in accordance with the
/home/saulius/struct/COD-crude-data/automatic-downloads/DataCite-retrospective/ACS/depositions/lib/dictionaries/cif_core.dic
dictionary named 'cif_core.dic' version 2.4.2 last updated on
2011-04-26.

data item '_symmetry_cell_setting' value 'Monoclinic' was changed to
'monoclinic' in accordance with the
/home/saulius/struct/COD-crude-data/automatic-downloads/DataCite-retrospective/ACS/depositions/lib/dictionaries/cif_core.dic
dictionary named 'cif_core.dic' version 2.4.2 last updated on
2011-04-26.

Automatic conversion script
Id: cif_fix_values 6909 2019-04-08 15:41:33Z antanas 
;
_cod_original_cell_volume 1774.9(6)
_cod_original_sg_symbol_H-M 'P 21'
_cod_database_code 1555431

loop_
_symmetry_equiv_pos_as_xyz
'x, y, z'
'-x, y+1/2, -z'

loop_
_atom_site_label
_atom_site_type_symbol
_atom_site_fract_x
_atom_site_fract_y
_atom_site_fract_z
_atom_site_U_iso_or_equiv
_atom_site_adp_type
_atom_site_occupancy
_atom_site_symmetry_multiplicity
_atom_site_calc_flag
_atom_site_refinement_flags
Cl1 Cl 0.22613(4) 1.23267(5) 0.31867(4) 0.02997(13) Uani 1 1 d .
Cl2 Cl 0.53950(4) 0.74647(5) 1.34339(3) 0.02346(12) Uani 1 1 d .
O1 O 0.12847(11) 0.58235(13) 0.32587(11) 0.0224(3) Uani 1 1 d .
O2 O 0.05349(12) 0.70262(13) 0.64265(11) 0.0220(3) Uani 1 1 d .
O3 O 0.08438(12) 0.80011(14) 0.79489(10) 0.0233(3) Uani 1 1 d .
O4 O 0.16746(11) 1.02381(13) 0.53205(10) 0.0175(3) Uani 1 1 d .
O5 O 0.17680(12) 0.98293(14) 0.36916(11) 0.0242(3) Uani 1 1 d .
O6 O 0.69380(14) 0.49425(15) 0.84639(12) 0.0302(4) Uani 1 1 d .
O7 O 0.74114(12) 0.30688(14) 0.90054(11) 0.0234(3) Uani 1 1 d .
O8 O 0.62852(11) 0.54980(13) 1.13858(10) 0.0173(3) Uani 1 1 d .
O9 O 0.55104(12) 0.73417(14) 1.12551(10) 0.0221(3) Uani 1 1 d .
O10 O 0.59903(12) 0.87089(13) 0.80128(11) 0.0212(3) Uani 1 1 d .
N1 N 0.30268(13) 0.78854(15) 0.56921(12) 0.0172(3) Uani 1 1 d .
N2 N 0.13781(12) 0.73625(15) 0.43890(11) 0.0149(3) Uani 1 1 d .
N3 N 0.79581(13) 0.69108(16) 1.05203(12) 0.0179(3) Uani 1 1 d .
N4 N 0.62425(12) 0.72387(15) 0.92358(11) 0.0146(3) Uani 1 1 d .
C1 C 0.35572(15) 0.68954(19) 0.53816(15) 0.0182(4) Uani 1 1 d .
C2 C 0.46642(16) 0.6619(2) 0.59304(16) 0.0227(4) Uani 1 1 d .
H2 H 0.5049 0.7118 0.6460 0.027 Uiso 1 1 calc R
C3 C 0.51801(17) 0.5605(2) 0.56825(16) 0.0259(5) Uani 1 1 d .
H3 H 0.5902 0.5408 0.6066 0.031 Uiso 1 1 calc R
C4 C 0.46326(18) 0.4874(2) 0.48660(18) 0.0277(5) Uani 1 1 d .
H4 H 0.4992 0.4197 0.4704 0.033 Uiso 1 1 calc R
C5 C 0.35568(18) 0.5152(2) 0.42953(17) 0.0237(4) Uani 1 1 d .
H5 H 0.3201 0.4675 0.3738 0.028 Uiso 1 1 calc R
C6 C 0.30050(16) 0.61497(19) 0.45570(15) 0.0185(4) Uani 1 1 d .
C7 C 0.18336(16) 0.64036(18) 0.39876(14) 0.0173(4) Uani 1 1 d .
C8 C 0.19984(15) 0.80544(17) 0.52027(13) 0.0146(3) Uani 1 1 d .
C9 C 0.12429(15) 0.90470(18) 0.54382(14) 0.0153(4) Uani 1 1 d .
C10 C 0.01429(15) 0.88009(17) 0.46568(14) 0.0152(4) Uani 1 1 d .
C11 C 0.02514(15) 0.78154(17) 0.40525(14) 0.0158(4) Uani 1 1 d .
C12 C -0.06282(15) 0.7423(2) 0.32530(14) 0.0192(4) Uani 1 1 d .
H12 H -0.0550 0.6771 0.2845 0.023 Uiso 1 1 calc R
C13 C -0.16413(16) 0.8055(2) 0.30890(15) 0.0223(4) Uani 1 1 d .
H13 H -0.2251 0.7817 0.2557 0.027 Uiso 1 1 calc R
C14 C -0.17644(16) 0.9027(2) 0.36954(16) 0.0226(4) Uani 1 1 d .
H14 H -0.2452 0.9423 0.3574 0.027 Uiso 1 1 calc R
C15 C -0.08623(16) 0.94061(19) 0.44807(15) 0.0192(4) Uani 1 1 d .
H15 H -0.0935 1.0063 0.4885 0.023 Uiso 1 1 calc R
C16 C 0.11902(16) 0.90683(18) 0.65716(14) 0.0174(4) Uani 1 1 d .
H16A H 0.1932 0.9264 0.7003 0.021 Uiso 1 1 calc R
H16B H 0.0679 0.9699 0.6658 0.021 Uiso 1 1 calc R
C17 C 0.08105(14) 0.79150(19) 0.69444(14) 0.0166(4) Uani 1 1 d .
C18 C 0.05316(18) 0.6960(2) 0.84525(16) 0.0282(5) Uani 1 1 d .
H18A H -0.0234 0.7039 0.8494 0.042 Uiso 1 1 calc R
H18B H 0.1020 0.6891 0.9137 0.042 Uiso 1 1 calc R
H18C H 0.0602 0.6258 0.8061 0.042 Uiso 1 1 calc R
C19 C 0.18333(14) 1.05169(18) 0.43817(14) 0.0169(4) Uani 1 1 d .
C20 C 0.21189(16) 1.18288(19) 0.44025(15) 0.0199(4) Uani 1 1 d .
H20A H 0.2818 1.1970 0.4923 0.024 Uiso 1 1 calc R
H20B H 0.1530 1.2284 0.4592 0.024 Uiso 1 1 calc R
C21 C 0.83812(15) 0.79296(19) 1.01417(14) 0.0173(4) Uani 1 1 d .
C22 C 0.94624(16) 0.8347(2) 1.06560(16) 0.0229(4) Uani 1 1 d .
H22 H 0.9871 0.7960 1.1250 0.027 Uiso 1 1 calc R
C23 C 0.99184(16) 0.9323(2) 1.02845(17) 0.0258(5) Uani 1 1 d .
H23 H 1.0624 0.9605 1.0641 0.031 Uiso 1 1 calc R
C24 C 0.93323(18) 0.9894(2) 0.93800(18) 0.0273(5) Uani 1 1 d .
H24 H 0.9660 1.0532 0.9119 0.033 Uiso 1 1 calc R
C25 C 0.82615(17) 0.95104(19) 0.88694(16) 0.0224(4) Uani 1 1 d .
H25 H 0.7868 0.9891 0.8267 0.027 Uiso 1 1 calc R
C26 C 0.77760(16) 0.85505(18) 0.92627(15) 0.0173(4) Uani 1 1 d .
C27 C 0.66102(15) 0.82043(18) 0.87555(14) 0.0163(4) Uani 1 1 d .
C28 C 0.69494(15) 0.66233(18) 1.00570(14) 0.0155(4) Uani 1 1 d .
C29 C 0.63230(15) 0.55299(18) 1.03041(13) 0.0163(4) Uani 1 1 d .
C30 C 0.51774(15) 0.56835(18) 0.95703(13) 0.0158(4) Uani 1 1 d .
C31 C 0.51596(15) 0.66847(18) 0.89572(14) 0.0153(4) Uani 1 1 d .
C32 C 0.41987(16) 0.70290(19) 0.82234(15) 0.0185(4) Uani 1 1 d .
H32 H 0.4184 0.7711 0.7823 0.022 Uiso 1 1 calc R
C33 C 0.32566(16) 0.6306(2) 0.81147(15) 0.0223(4) Uani 1 1 d .
H33 H 0.2600 0.6507 0.7620 0.027 Uiso 1 1 calc R
C34 C 0.32580(16) 0.5299(2) 0.87126(16) 0.0233(4) Uani 1 1 d .
H34 H 0.2610 0.4837 0.8618 0.028 Uiso 1 1 calc R
C35 C 0.42370(16) 0.49742(19) 0.94623(15) 0.0197(4) Uani 1 1 d .
H35 H 0.4251 0.4301 0.9874 0.024 Uiso 1 1 calc R
C36 C 0.69140(16) 0.43577(19) 1.01917(15) 0.0195(4) Uani 1 1 d .
H36A H 0.7645 0.4344 1.0687 0.023 Uiso 1 1 calc R
H36B H 0.6475 0.3698 1.0353 0.023 Uiso 1 1 calc R
C37 C 0.70706(15) 0.41831(19) 0.91201(15) 0.0189(4) Uani 1 1 d .
C38 C 0.76129(18) 0.2812(2) 0.80068(16) 0.0280(5) Uani 1 1 d .
H38A H 0.6908 0.2792 0.7490 0.042 Uiso 1 1 calc R
H38B H 0.7980 0.2050 0.8032 0.042 Uiso 1 1 calc R
H38C H 0.8085 0.3422 0.7837 0.042 Uiso 1 1 calc R
C39 C 0.57967(15) 0.64409(18) 1.17331(14) 0.0164(4) Uani 1 1 d .
C40 C 0.56671(17) 0.6152(2) 1.27996(15) 0.0217(4) Uani 1 1 d .
H40A H 0.6351 0.5777 1.3204 0.026 Uiso 1 1 calc R
H40B H 0.5051 0.5592 1.2744 0.026 Uiso 1 1 calc R

loop_
_atom_site_aniso_label
_atom_site_aniso_U_11
_atom_site_aniso_U_22
_atom_site_aniso_U_33
_atom_site_aniso_U_23
_atom_site_aniso_U_13
_atom_site_aniso_U_12
Cl1 0.0400(3) 0.0257(3) 0.0245(2) 0.0052(2) 0.0088(2) -0.0101(2)
Cl2 0.0239(2) 0.0286(3) 0.0181(2) -0.0045(2) 0.00558(16) 0.0033(2)
O1 0.0270(7) 0.0199(8) 0.0211(7) -0.0061(6) 0.0077(6) -0.0045(6)
O2 0.0266(7) 0.0195(7) 0.0198(7) -0.0016(6) 0.0058(5) -0.0018(6)
O3 0.0318(7) 0.0239(8) 0.0156(6) 0.0001(6) 0.0085(6) -0.0017(6)
O4 0.0219(6) 0.0145(7) 0.0159(6) -0.0023(6) 0.0047(5) -0.0023(5)
O5 0.0326(7) 0.0213(8) 0.0223(7) -0.0050(6) 0.0135(6) -0.0068(6)
O6 0.0484(9) 0.0230(8) 0.0243(7) 0.0061(7) 0.0189(7) 0.0125(7)
O7 0.0301(7) 0.0184(7) 0.0237(7) -0.0029(6) 0.0103(6) 0.0046(6)
O8 0.0210(6) 0.0178(7) 0.0137(6) 0.0024(5) 0.0058(5) 0.0013(5)
O9 0.0317(7) 0.0164(7) 0.0187(6) -0.0001(6) 0.0072(5) 0.0026(6)
O10 0.0257(7) 0.0187(7) 0.0182(6) 0.0047(6) 0.0039(5) 0.0005(6)
N1 0.0202(7) 0.0158(8) 0.0162(7) 0.0014(7) 0.0059(6) 0.0001(6)
N2 0.0195(7) 0.0117(7) 0.0138(7) 0.0000(7) 0.0048(6) -0.0008(7)
N3 0.0185(7) 0.0190(8) 0.0165(7) 0.0025(7) 0.0053(6) 0.0027(6)
N4 0.0167(7) 0.0140(8) 0.0132(7) 0.0016(6) 0.0039(5) 0.0014(6)
C1 0.0195(8) 0.0189(10) 0.0182(9) 0.0018(8) 0.0086(7) 0.0003(8)
C2 0.0214(9) 0.0267(11) 0.0212(9) 0.0045(9) 0.0079(7) 0.0016(8)
C3 0.0230(9) 0.0281(12) 0.0291(10) 0.0103(10) 0.0112(8) 0.0061(9)
C4 0.0338(11) 0.0186(11) 0.0371(12) 0.0059(10) 0.0209(10) 0.0067(9)
C5 0.0314(10) 0.0160(10) 0.0278(10) 0.0003(9) 0.0150(8) -0.0023(8)
C6 0.0216(9) 0.0164(10) 0.0202(9) 0.0038(8) 0.0105(7) 0.0008(7)
C7 0.0242(9) 0.0147(10) 0.0153(9) 0.0020(8) 0.0095(7) -0.0034(7)
C8 0.0206(8) 0.0114(9) 0.0128(8) -0.0010(7) 0.0063(7) -0.0017(7)
C9 0.0184(8) 0.0130(9) 0.0145(8) -0.0016(7) 0.0043(7) 0.0003(7)
C10 0.0183(8) 0.0148(10) 0.0123(8) 0.0005(7) 0.0035(7) -0.0020(7)
C11 0.0170(8) 0.0147(9) 0.0157(8) 0.0018(7) 0.0045(7) -0.0005(7)
C12 0.0249(9) 0.0156(9) 0.0168(8) -0.0012(8) 0.0046(7) -0.0054(8)
C13 0.0214(9) 0.0251(11) 0.0168(9) 0.0057(9) -0.0019(7) -0.0050(8)
C14 0.0189(8) 0.0242(11) 0.0243(10) 0.0090(9) 0.0048(8) 0.0023(8)
C15 0.0239(9) 0.0146(10) 0.0206(9) 0.0042(8) 0.0082(8) 0.0008(8)
C16 0.0234(9) 0.0144(9) 0.0150(8) -0.0036(8) 0.0059(7) -0.0020(7)
C17 0.0156(8) 0.0187(10) 0.0155(8) 0.0031(8) 0.0039(7) 0.0017(7)
C18 0.0320(10) 0.0340(13) 0.0204(10) 0.0094(9) 0.0103(8) -0.0017(9)
C19 0.0160(8) 0.0184(10) 0.0167(9) -0.0016(8) 0.0051(7) -0.0002(7)
C20 0.0232(9) 0.0185(10) 0.0171(9) 0.0003(8) 0.0036(7) -0.0013(8)
C21 0.0192(8) 0.0168(9) 0.0179(8) -0.0026(8) 0.0083(7) 0.0018(7)
C22 0.0189(9) 0.0240(11) 0.0264(10) -0.0017(9) 0.0068(8) 0.0015(8)
C23 0.0181(8) 0.0265(12) 0.0338(11) -0.0053(10) 0.0084(8) -0.0038(9)
C24 0.0261(10) 0.0219(11) 0.0365(12) 0.0006(10) 0.0130(9) -0.0047(8)
C25 0.0296(10) 0.0166(10) 0.0229(10) -0.0018(8) 0.0100(8) -0.0009(8)
C26 0.0217(9) 0.0140(9) 0.0185(9) -0.0031(8) 0.0094(7) 0.0005(8)
C27 0.0215(8) 0.0126(9) 0.0164(8) -0.0009(8) 0.0080(7) 0.0017(7)
C28 0.0185(8) 0.0146(9) 0.0149(8) -0.0004(8) 0.0068(7) 0.0037(7)
C29 0.0206(8) 0.0165(10) 0.0125(8) 0.0019(8) 0.0057(7) 0.0025(8)
C30 0.0211(8) 0.0149(9) 0.0119(8) -0.0020(7) 0.0054(7) 0.0013(7)
C31 0.0183(8) 0.0137(9) 0.0153(8) -0.0020(8) 0.0068(7) 0.0004(7)
C32 0.0213(9) 0.0185(10) 0.0161(8) -0.0002(8) 0.0053(7) 0.0035(7)
C33 0.0187(8) 0.0270(11) 0.0198(9) -0.0021(9) 0.0021(7) 0.0021(8)
C34 0.0190(9) 0.0249(11) 0.0248(10) -0.0033(9) 0.0037(8) -0.0056(8)
C35 0.0238(9) 0.0180(10) 0.0181(9) 0.0007(8) 0.0067(7) -0.0019(8)
C36 0.0240(9) 0.0151(10) 0.0205(9) 0.0026(8) 0.0074(7) 0.0042(8)
C37 0.0206(9) 0.0149(9) 0.0223(9) -0.0007(8) 0.0075(7) 0.0019(7)
C38 0.0301(10) 0.0290(12) 0.0259(10) -0.0078(9) 0.0089(8) 0.0056(9)
C39 0.0165(8) 0.0169(10) 0.0154(8) -0.0010(8) 0.0032(7) -0.0035(7)
C40 0.0283(9) 0.0210(10) 0.0171(9) 0.0009(8) 0.0079(7) 0.0010(8)

loop_
_atom_type_symbol
_atom_type_description
_atom_type_scat_dispersion_real
_atom_type_scat_dispersion_imag
_atom_type_scat_source
C C 0.0033 0.0016 'International Tables Vol C Tables 4.2.6.8 and 6.1.1.4'
H H 0.0000 0.0000 'International Tables Vol C Tables 4.2.6.8 and 6.1.1.4'
N N 0.0061 0.0033 'International Tables Vol C Tables 4.2.6.8 and 6.1.1.4'
O O 0.0106 0.0060 'International Tables Vol C Tables 4.2.6.8 and 6.1.1.4'
Cl Cl 0.1484 0.1585 'International Tables Vol C Tables 4.2.6.8 and 6.1.1.4'

loop_
_geom_angle_atom_site_label_1
_geom_angle_atom_site_label_2
_geom_angle_atom_site_label_3
_geom_angle
C17 O3 C18 117.80(17)
C19 O4 C9 116.93(15)
C37 O7 C38 115.07(17)
C39 O8 C29 116.77(15)
C8 N1 C1 116.00(17)
C7 N2 C8 122.76(15)
C7 N2 C11 127.38(15)
C8 N2 C11 109.85(16)
C28 N3 C21 115.68(16)
C27 N4 C28 122.50(15)
C27 N4 C31 127.45(15)
C28 N4 C31 109.96(15)
N1 C1 C2 118.72(18)
N1 C1 C6 122.19(17)
C2 C1 C6 119.06(19)
C3 C2 C1 119.8(2)
C3 C2 H2 120.1
C1 C2 H2 120.1
C2 C3 C4 120.80(19)
C2 C3 H3 119.6
C4 C3 H3 119.6
C5 C4 C3 120.2(2)
C5 C4 H4 119.9
C3 C4 H4 119.9
C4 C5 C6 119.9(2)
C4 C5 H5 120.1
C6 C5 H5 120.1
C5 C6 C1 120.14(18)
C5 C6 C7 119.81(19)
C1 C6 C7 120.03(17)
O1 C7 N2 121.89(17)
O1 C7 C6 125.23(19)
N2 C7 C6 112.84(16)
N1 C8 N2 126.05(18)
N1 C8 C9 124.96(17)
N2 C8 C9 108.98(15)
O4 C9 C10 112.24(15)
O4 C9 C8 112.65(14)
C10 C9 C8 101.98(15)
O4 C9 C16 101.59(14)
C10 C9 C16 115.54(15)
C8 C9 C16 113.31(15)
C15 C10 C11 120.37(17)
C15 C10 C9 129.43(17)
C11 C10 C9 110.19(16)
C12 C11 C10 121.89(18)
C12 C11 N2 129.08(18)
C10 C11 N2 109.00(15)
C11 C12 C13 116.58(19)
C11 C12 H12 121.7
C13 C12 H12 121.7
C14 C13 C12 122.04(18)
C14 C13 H13 119.0
C12 C13 H13 119.0
C15 C14 C13 119.87(19)
C15 C14 H14 120.1
C13 C14 H14 120.1
C10 C15 C14 119.2(2)
C10 C15 H15 120.4
C14 C15 H15 120.4
C17 C16 C9 114.23(16)
C17 C16 H16A 108.7
C9 C16 H16A 108.7
C17 C16 H16B 108.7
C9 C16 H16B 108.7
H16A C16 H16B 107.6
O2 C17 O3 124.52(19)
O2 C17 C16 125.60(17)
O3 C17 C16 109.86(17)
O3 C18 H18A 109.5
O3 C18 H18B 109.5
H18A C18 H18B 109.5
O3 C18 H18C 109.5
H18A C18 H18C 109.5
H18B C18 H18C 109.5
O5 C19 O4 124.98(19)
O5 C19 C20 127.86(18)
O4 C19 C20 107.15(16)
C19 C20 Cl1 111.52(14)
C19 C20 H20A 109.3
Cl1 C20 H20A 109.3
C19 C20 H20B 109.3
Cl1 C20 H20B 109.3
H20A C20 H20B 108.0
N3 C21 C26 122.70(17)
N3 C21 C22 118.90(18)
C26 C21 C22 118.40(19)
C23 C22 C21 120.4(2)
C23 C22 H22 119.8
C21 C22 H22 119.8
C22 C23 C24 120.62(19)
C22 C23 H23 119.7
C24 C23 H23 119.7
C25 C24 C23 120.0(2)
C25 C24 H24 120.0
C23 C24 H24 120.0
C24 C25 C26 119.7(2)
C24 C25 H25 120.1
C26 C25 H25 120.1
C25 C26 C21 120.75(18)
C25 C26 C27 119.24(18)
C21 C26 C27 120.00(18)
O10 C27 N4 121.71(17)
O10 C27 C26 125.63(18)
N4 C27 C26 112.62(16)
N3 C28 N4 126.07(18)
N3 C28 C29 125.26(17)
N4 C28 C29 108.66(15)
O8 C29 C30 112.80(14)
O8 C29 C36 102.33(14)
C30 C29 C36 115.02(16)
O8 C29 C28 112.34(15)
C30 C29 C28 101.89(15)
C36 C29 C28 112.92(15)
C35 C30 C31 121.20(17)
C35 C30 C29 128.38(18)
C31 C30 C29 110.42(16)
C32 C31 C30 121.80(18)
C32 C31 N4 129.27(18)
C30 C31 N4 108.92(15)
C31 C32 C33 116.66(19)
C31 C32 H32 121.7
C33 C32 H32 121.7
C34 C33 C32 122.49(18)
C34 C33 H33 118.8
C32 C33 H33 118.8
C33 C34 C35 119.97(18)
C33 C34 H34 120.0
C35 C34 H34 120.0
C30 C35 C34 117.87(19)
C30 C35 H35 121.1
C34 C35 H35 121.1
C37 C36 C29 112.66(16)
C37 C36 H36A 109.1
C29 C36 H36A 109.1
C37 C36 H36B 109.1
C29 C36 H36B 109.1
H36A C36 H36B 107.8
O6 C37 O7 124.29(18)
O6 C37 C36 125.18(19)
O7 C37 C36 110.50(17)
O7 C38 H38A 109.5
O7 C38 H38B 109.5
H38A C38 H38B 109.5
O7 C38 H38C 109.5
H38A C38 H38C 109.5
H38B C38 H38C 109.5
O9 C39 O8 124.65(17)
O9 C39 C40 126.67(19)
O8 C39 C40 108.68(17)
C39 C40 Cl2 110.69(15)
C39 C40 H40A 109.5
Cl2 C40 H40A 109.5
C39 C40 H40B 109.5
Cl2 C40 H40B 109.5
H40A C40 H40B 108.1

loop_
_geom_bond_atom_site_label_1
_geom_bond_atom_site_label_2
_geom_bond_distance
Cl1 C20 1.769(2)
Cl2 C40 1.770(2)
O1 C7 1.220(2)
O2 C17 1.209(3)
O3 C17 1.337(2)
O3 C18 1.446(3)
O4 C19 1.355(2)
O4 C9 1.457(2)
O5 C19 1.188(2)
O6 C37 1.202(3)
O7 C37 1.336(3)
O7 C38 1.448(2)
O8 C39 1.353(2)
O8 C29 1.459(2)
O9 C39 1.197(3)
O10 C27 1.223(2)
N1 C8 1.278(2)
N1 C1 1.400(3)
N2 C7 1.380(3)
N2 C8 1.392(2)
N2 C11 1.433(2)
N3 C28 1.276(2)
N3 C21 1.400(3)
N4 C27 1.390(3)
N4 C28 1.394(2)
N4 C31 1.427(2)
C1 C2 1.403(3)
C1 C6 1.410(3)
C2 C3 1.381(3)
C2 H2 0.9300
C3 C4 1.391(3)
C3 H3 0.9300
C4 C5 1.381(3)
C4 H4 0.9300
C5 C6 1.396(3)
C5 H5 0.9300
C6 C7 1.472(3)
C8 C9 1.530(3)
C9 C10 1.506(2)
C9 C16 1.534(2)
C10 C15 1.374(3)
C10 C11 1.393(3)
C11 C12 1.382(3)
C12 C13 1.399(3)
C12 H12 0.9300
C13 C14 1.388(3)
C13 H13 0.9300
C14 C15 1.383(3)
C14 H14 0.9300
C15 H15 0.9300
C16 C17 1.500(3)
C16 H16A 0.9700
C16 H16B 0.9700
C18 H18A 0.9600
C18 H18B 0.9600
C18 H18C 0.9600
C19 C20 1.507(3)
C20 H20A 0.9700
C20 H20B 0.9700
C21 C26 1.403(3)
C21 C22 1.409(3)
C22 C23 1.377(3)
C22 H22 0.9300
C23 C24 1.394(3)
C23 H23 0.9300
C24 C25 1.385(3)
C24 H24 0.9300
C25 C26 1.395(3)
C25 H25 0.9300
C26 C27 1.470(3)
C28 C29 1.525(3)
C29 C30 1.504(2)
C29 C36 1.525(3)
C30 C35 1.378(3)
C30 C31 1.385(3)
C31 C32 1.382(3)
C32 C33 1.388(3)
C32 H32 0.9300
C33 C34 1.381(3)
C33 H33 0.9300
C34 C35 1.401(3)
C34 H34 0.9300
C35 H35 0.9300
C36 C37 1.506(3)
C36 H36A 0.9700
C36 H36B 0.9700
C38 H38A 0.9600
C38 H38B 0.9600
C38 H38C 0.9600
C39 C40 1.510(3)
C40 H40A 0.9700
C40 H40B 0.9700

loop_
_geom_torsion_atom_site_label_1
_geom_torsion_atom_site_label_2
_geom_torsion_atom_site_label_3
_geom_torsion_atom_site_label_4
_geom_torsion
C8 N1 C1 C2 -176.15(18)
C8 N1 C1 C6 2.0(3)
N1 C1 C2 C3 175.86(17)
C6 C1 C2 C3 -2.3(3)
C1 C2 C3 C4 2.6(3)
C2 C3 C4 C5 -0.5(3)
C3 C4 C5 C6 -1.8(3)
C4 C5 C6 C1 2.0(3)
C4 C5 C6 C7 -176.35(19)
N1 C1 C6 C5 -178.07(18)
C2 C1 C6 C5 0.1(3)
N1 C1 C6 C7 0.3(3)
C2 C1 C6 C7 178.42(17)
C8 N2 C7 O1 -178.30(17)
C11 N2 C7 O1 0.5(3)
C8 N2 C7 C6 4.0(2)
C11 N2 C7 C6 -177.11(17)
C5 C6 C7 O1 -2.4(3)
C1 C6 C7 O1 179.27(18)
C5 C6 C7 N2 175.20(17)
C1 C6 C7 N2 -3.2(2)
C1 N1 C8 N2 -1.2(3)
C1 N1 C8 C9 177.49(17)
C7 N2 C8 N1 -2.0(3)
C11 N2 C8 N1 178.94(18)
C7 N2 C8 C9 179.08(16)
C11 N2 C8 C9 0.1(2)
C19 O4 C9 C10 -56.46(19)
C19 O4 C9 C8 57.97(19)
C19 O4 C9 C16 179.53(14)
N1 C8 C9 O4 60.8(2)
N2 C8 C9 O4 -120.28(16)
N1 C8 C9 C10 -178.67(18)
N2 C8 C9 C10 0.23(19)
N1 C8 C9 C16 -53.8(2)
N2 C8 C9 C16 125.08(16)
O4 C9 C10 C15 -58.4(3)
C8 C9 C10 C15 -179.25(19)
C16 C9 C10 C15 57.4(3)
O4 C9 C10 C11 120.35(17)
C8 C9 C10 C11 -0.5(2)
C16 C9 C10 C11 -123.81(18)
C15 C10 C11 C12 1.0(3)
C9 C10 C11 C12 -177.92(18)
C15 C10 C11 N2 179.43(17)
C9 C10 C11 N2 0.5(2)
C7 N2 C11 C12 -1.0(3)
C8 N2 C11 C12 177.93(19)
C7 N2 C11 C10 -179.32(17)
C8 N2 C11 C10 -0.4(2)
C10 C11 C12 C13 -0.9(3)
N2 C11 C12 C13 -178.96(18)
C11 C12 C13 C14 -0.1(3)
C12 C13 C14 C15 0.9(3)
C11 C10 C15 C14 -0.1(3)
C9 C10 C15 C14 178.56(19)
C13 C14 C15 C10 -0.8(3)
O4 C9 C16 C17 -177.61(14)
C10 C9 C16 C17 60.6(2)
C8 C9 C16 C17 -56.5(2)
C18 O3 C17 O2 0.1(3)
C18 O3 C17 C16 -178.50(16)
C9 C16 C17 O2 -1.6(3)
C9 C16 C17 O3 177.00(15)
C9 O4 C19 O5 -8.8(3)
C9 O4 C19 C20 172.13(14)
O5 C19 C20 Cl1 4.6(3)
O4 C19 C20 Cl1 -176.35(12)
C28 N3 C21 C26 -4.6(3)
C28 N3 C21 C22 175.96(18)
N3 C21 C22 C23 177.91(18)
C26 C21 C22 C23 -1.5(3)
C21 C22 C23 C24 -1.8(3)
C22 C23 C24 C25 2.7(3)
C23 C24 C25 C26 -0.2(3)
C24 C25 C26 C21 -3.2(3)
C24 C25 C26 C27 175.80(19)
N3 C21 C26 C25 -175.40(18)
C22 C21 C26 C25 4.0(3)
N3 C21 C26 C27 5.6(3)
C22 C21 C26 C27 -174.95(18)
C28 N4 C27 O10 177.42(17)
C31 N4 C27 O10 1.3(3)
C28 N4 C27 C26 -4.7(2)
C31 N4 C27 C26 179.11(16)
C25 C26 C27 O10 -2.0(3)
C21 C26 C27 O10 176.98(19)
C25 C26 C27 N4 -179.76(17)
C21 C26 C27 N4 -0.8(2)
C21 N3 C28 N4 -1.3(3)
C21 N3 C28 C29 177.76(17)
C27 N4 C28 N3 6.3(3)
C31 N4 C28 N3 -176.97(18)
C27 N4 C28 C29 -172.87(16)
C31 N4 C28 C29 3.88(19)
C39 O8 C29 C30 -55.8(2)
C39 O8 C29 C36 -179.98(15)
C39 O8 C29 C28 58.64(19)
N3 C28 C29 O8 56.1(2)
N4 C28 C29 O8 -124.74(15)
N3 C28 C29 C30 177.06(18)
N4 C28 C29 C30 -3.78(19)
N3 C28 C29 C36 -59.0(2)
N4 C28 C29 C36 120.15(17)
O8 C29 C30 C35 -57.4(3)
C36 C29 C30 C35 59.4(3)
C28 C29 C30 C35 -178.06(19)
O8 C29 C30 C31 123.08(17)
C36 C29 C30 C31 -120.07(18)
C28 C29 C30 C31 2.43(19)
C35 C30 C31 C32 1.0(3)
C29 C30 C31 C32 -179.42(17)
C35 C30 C31 N4 -179.82(17)
C29 C30 C31 N4 -0.3(2)
C27 N4 C31 C32 -6.7(3)
C28 N4 C31 C32 176.75(19)
C27 N4 C31 C30 174.24(17)
C28 N4 C31 C30 -2.3(2)
C30 C31 C32 C33 -1.4(3)
N4 C31 C32 C33 179.68(18)
C31 C32 C33 C34 0.9(3)
C32 C33 C34 C35 -0.1(3)
C31 C30 C35 C34 -0.2(3)
C29 C30 C35 C34 -179.61(19)
C33 C34 C35 C30 -0.3(3)
O8 C29 C36 C37 -179.31(15)
C30 C29 C36 C37 58.0(2)
C28 C29 C36 C37 -58.3(2)
C38 O7 C37 O6 -0.4(3)
C38 O7 C37 C36 -178.67(16)
C29 C36 C37 O6 12.3(3)
C29 C36 C37 O7 -169.44(16)
C29 O8 C39 O9 -8.5(3)
C29 O8 C39 C40 170.77(15)
O9 C39 C40 Cl2 -16.5(3)
O8 C39 C40 Cl2 164.22(13)
